data_1545208
loop_
_publ_author_name
'Li, Minghao'
'Petersen, Jeffrey L.'
'Hoover, Jessica M.'

_publ_section_title
;
 Silver-Mediated Oxidative Decarboxylative Trifluoromethylthiolation of
 Coumarin-3-carboxylic Acids.
;
_journal_issue 3
_journal_name_full 'Organic letters'
_journal_page_first 638
_journal_page_last 641
_journal_paper_doi 10.1021/acs.orglett.6b03806
_journal_volume 19
_journal_year 2017
_chemical_formula_sum 'C14 H7 F3 O2 S'
_chemical_formula_weight 296.26
_space_group_crystal_system monoclinic
_space_group_IT_number 14
_space_group_name_Hall '-P 2yn'
_space_group_name_H-M_alt 'P 1 21/n 1'
_symmetry_space_group_name_Hall '-P 2yn'
_symmetry_space_group_name_H-M 'P 1 21/n 1'
_atom_sites_solution_hydrogens geom
_cell_angle_alpha 90
_cell_angle_beta 93.4145(12)
_cell_angle_gamma 90
_cell_formula_units_Z 4
_cell_length_a 7.2070(3)
_cell_length_b 12.3158(6)
_cell_length_c 13.4327(6)
_cell_measurement_reflns_used 9579
_cell_measurement_temperature 100.(2)
_cell_measurement_theta_max 32.5945
_cell_measurement_theta_min 3.0385
_cell_volume 1190.17(9)
_computing_cell_refinement 'SAINT V8.34A (Bruker AXS Inc., 2013)'
_computing_data_reduction 'SAINT V8.34A (Bruker AXS Inc., 2013)'
_computing_structure_refinement 'SHELXL-2014 (Sheldrick, 2014)'
_diffrn_ambient_temperature 100.(2)
_diffrn_detector_area_resol_mean 10.4167
_diffrn_measured_fraction_theta_full 1.000
_diffrn_measured_fraction_theta_max 1.000
_diffrn_measurement_device_type 'Bruker AXS D8 Venture fixed chi'
_diffrn_measurement_method 'omega scan, PHOTON 100 CMOS'
_diffrn_radiation_monochromator Triumph
_diffrn_radiation_type 'Mo K\a'
_diffrn_radiation_wavelength 0.71073
_diffrn_reflns_av_R_equivalents 0.0283
_diffrn_reflns_av_unetI/netI 0.0155
_diffrn_reflns_limit_h_max 10
_diffrn_reflns_limit_h_min -10
_diffrn_reflns_limit_k_max 17
_diffrn_reflns_limit_k_min -17
_diffrn_reflns_limit_l_max 18
_diffrn_reflns_limit_l_min -18
_diffrn_reflns_number 24764
_diffrn_reflns_theta_full 30.00
_diffrn_reflns_theta_max 30.00
_diffrn_reflns_theta_min 3.04
_diffrn_source_type 'fine-focus sealed tube'
_exptl_absorpt_coefficient_mu 0.308
_exptl_absorpt_correction_T_max 0.91
_exptl_absorpt_correction_T_min 0.85
_exptl_absorpt_correction_type multi-scan
_exptl_absorpt_process_details 'SADABS V2014/3 (Bruker AXS Inc.)'
_exptl_crystal_colour colourless
_exptl_crystal_density_diffrn 1.653
_exptl_crystal_density_method 'not measured'
_exptl_crystal_description parallelopiped
_exptl_crystal_F_000 600
_exptl_crystal_size_max 0.416
_exptl_crystal_size_mid 0.373
_exptl_crystal_size_min 0.302
_refine_diff_density_max 0.563
_refine_diff_density_min -0.212
_refine_ls_extinction_method none
_refine_ls_goodness_of_fit_ref 1.053
_refine_ls_hydrogen_treatment riding
_refine_ls_matrix_type full
_refine_ls_number_parameters 181
_refine_ls_number_reflns 3462
_refine_ls_number_restraints 0
_refine_ls_restrained_S_all 1.053
_refine_ls_R_factor_all 0.0383
_refine_ls_R_factor_gt 0.0349
_refine_ls_shift/su_max 0.001
_refine_ls_shift/su_mean 0.000
_refine_ls_structure_factor_coef Fsqd
_refine_ls_weighting_details 'w=1/[\s^2^(Fo^2^)+(0.0538P)^2^+0.5638P] where P=(Fo^2^+2Fc^2^)/3'
_refine_ls_weighting_scheme calc
_refine_ls_wR_factor_gt 0.0927
_refine_ls_wR_factor_ref 0.0960
_reflns_number_gt 3156
_reflns_number_total 3462
_reflns_threshold_expression 'I > 2\s(I)'
_cod_data_source_file ol6b03806_si_003.cif
_cod_data_source_block I
_cod_database_code 1545208

loop_
_space_group_symop_operation_xyz
'x, y, z'
'-x+1/2, y+1/2, -z+1/2'
'-x, -y, -z'
'x-1/2, -y-1/2, z-1/2'

loop_
_atom_site_type_symbol
_atom_site_label
_atom_site_fract_x
_atom_site_fract_y
_atom_site_fract_z
_atom_site_U_iso_or_equiv
_atom_site_adp_type
_atom_site_calc_flag
_atom_site_refinement_flags_adp
_atom_site_refinement_flags_posn
_atom_site_occupancy
S S1 0.06719(4) 0.03314(2) 0.83515(2) 0.01878(9) Uani d . . 1
F F1 0.39402(10) -0.05873(6) 0.87511(6) 0.02253(16) Uani d . . 1
F F2 0.23709(12) -0.01541(8) 1.00095(6) 0.0347(2) Uani d . . 1
F F3 0.38262(11) 0.10682(6) 0.92029(6) 0.02759(18) Uani d . . 1
O O1 0.25619(11) 0.21484(6) 0.61448(6) 0.01672(16) Uani d . . 1
O O2 0.20220(13) 0.25707(7) 0.77019(7) 0.02387(19) Uani d . . 1
C C1 0.27119(14) 0.14114(8) 0.53910(8) 0.01377(19) Uani d . . 1
C C2 0.33304(15) 0.18386(9) 0.44964(8) 0.0172(2) Uani d . . 1
H H2 0.3587 0.2592 0.4436 0.021 Uiso calc U R 1
C C3 0.35529(15) 0.11463(9) 0.37179(8) 0.0168(2) Uani d . . 1
H H3 0.3986 0.1424 0.3114 0.02 Uiso calc U R 1
C C4 0.31525(14) 0.00210(9) 0.37892(8) 0.01414(19) Uani d . . 1
C C5 0.34108(15) -0.06858(10) 0.29759(8) 0.0181(2) Uani d . . 1
H H5 0.3831 -0.0401 0.2372 0.022 Uiso calc U R 1
C C6 0.30608(16) -0.17762(10) 0.30512(9) 0.0210(2) Uani d . . 1
H H6 0.3248 -0.2244 0.2504 0.025 Uiso calc U R 1
C C7 0.24225(16) -0.22015(10) 0.39426(9) 0.0204(2) Uani d . . 1
H H7 0.217 -0.2956 0.3989 0.024 Uiso calc U R 1
C C8 0.21601(15) -0.15377(9) 0.47471(8) 0.0162(2) Uani d . . 1
H H8 0.1732 -0.1838 0.5343 0.019 Uiso calc U R 1
C C9 0.25246(14) -0.04084(8) 0.46915(8) 0.01230(19) Uani d . . 1
C C10 0.23078(14) 0.03202(8) 0.55139(8) 0.01188(19) Uani d . . 1
C C11 0.17113(14) -0.00112(8) 0.64666(8) 0.01288(19) Uani d . . 1
H H11 0.1408 -0.0751 0.6576 0.015 Uiso calc U R 1
C C12 0.15765(14) 0.07201(9) 0.72130(8) 0.01440(19) Uani d . . 1
C C13 0.20396(15) 0.18647(9) 0.70803(8) 0.0165(2) Uani d . . 1
C C14 0.28113(17) 0.01610(10) 0.90997(8) 0.0191(2) Uani d . . 1

loop_
_atom_site_aniso_label
_atom_site_aniso_U_11
_atom_site_aniso_U_22
_atom_site_aniso_U_33
_atom_site_aniso_U_12
_atom_site_aniso_U_13
_atom_site_aniso_U_23
S1 0.01625(14) 0.02777(16) 0.01264(14) 0.00034(10) 0.00354(10) 0.00051(9)
F1 0.0226(3) 0.0208(3) 0.0243(4) 0.0037(3) 0.0017(3) 0.0005(3)
F2 0.0314(4) 0.0602(6) 0.0127(4) 0.0041(4) 0.0043(3) 0.0097(3)
F3 0.0294(4) 0.0223(4) 0.0298(4) -0.0008(3) -0.0086(3) -0.0059(3)
O1 0.0207(4) 0.0129(3) 0.0167(4) 0.0016(3) 0.0028(3) -0.0006(3)
O2 0.0322(5) 0.0191(4) 0.0204(4) 0.0031(3) 0.0024(3) -0.0055(3)
C1 0.0129(4) 0.0140(4) 0.0143(4) 0.0017(3) 0.0002(3) 0.0008(3)
C2 0.0175(5) 0.0154(5) 0.0187(5) -0.0001(4) 0.0016(4) 0.0051(4)
C3 0.0146(5) 0.0211(5) 0.0149(5) 0.0001(4) 0.0017(4) 0.0059(4)
C4 0.0098(4) 0.0203(5) 0.0123(4) 0.0002(3) 0.0001(3) 0.0009(4)
C5 0.0137(5) 0.0282(6) 0.0124(5) -0.0010(4) 0.0012(4) -0.0022(4)
C6 0.0179(5) 0.0280(6) 0.0172(5) -0.0024(4) 0.0011(4) -0.0081(4)
C7 0.0209(5) 0.0192(5) 0.0209(5) -0.0032(4) 0.0000(4) -0.0055(4)
C8 0.0160(5) 0.0167(5) 0.0160(5) -0.0028(4) 0.0011(4) -0.0006(4)
C9 0.0091(4) 0.0155(4) 0.0121(4) 0.0000(3) -0.0008(3) -0.0007(3)
C10 0.0104(4) 0.0140(4) 0.0112(4) 0.0010(3) 0.0002(3) 0.0013(3)
C11 0.0112(4) 0.0150(4) 0.0125(4) 0.0000(3) 0.0004(3) 0.0013(3)
C12 0.0133(4) 0.0175(5) 0.0125(4) 0.0017(4) 0.0014(3) 0.0006(4)
C13 0.0164(5) 0.0171(5) 0.0159(5) 0.0032(4) 0.0005(4) -0.0010(4)
C14 0.0224(5) 0.0232(5) 0.0118(5) 0.0014(4) 0.0016(4) 0.0004(4)

loop_
_atom_type_symbol
_atom_type_description
_atom_type_scat_dispersion_real
_atom_type_scat_dispersion_imag
_atom_type_scat_source
C C 0.0033 0.0016 'International Tables Vol C Tables 4.2.6.8 and 6.1.1.4'
H H 0.0000 0.0000 'International Tables Vol C Tables 4.2.6.8 and 6.1.1.4'
O O 0.0106 0.0060 'International Tables Vol C Tables 4.2.6.8 and 6.1.1.4'
F F 0.0171 0.0103 'International Tables Vol C Tables 4.2.6.8 and 6.1.1.4'
S S 0.1246 0.1234 'International Tables Vol C Tables 4.2.6.8 and 6.1.1.4'

loop_
_geom_angle_atom_site_label_1
_geom_angle_atom_site_label_2
_geom_angle_atom_site_label_3
_geom_angle
C12 S1 C14 99.62(5)
C1 O1 C13 122.98(9)
O1 C1 C10 121.87(9)
O1 C1 C2 115.24(9)
C10 C1 C2 122.88(10)
C3 C2 C1 118.52(10)
C2 C3 C4 121.60(10)
C5 C4 C3 120.72(10)
C5 C4 C9 119.47(10)
C3 C4 C9 119.80(10)
C6 C5 C4 120.75(11)
C5 C6 C7 119.84(11)
C8 C7 C6 120.88(11)
C7 C8 C9 120.42(10)
C8 C9 C4 118.64(10)
C8 C9 C10 122.83(10)
C4 C9 C10 118.52(9)
C1 C10 C11 117.29(9)
C1 C10 C9 118.66(9)
C11 C10 C9 124.05(9)
C12 C11 C10 120.64(10)
C11 C12 C13 121.57(10)
C11 C12 S1 120.49(8)
C13 C12 S1 117.79(8)
O2 C13 O1 117.60(10)
O2 C13 C12 126.78(11)
O1 C13 C12 115.62(9)
F1 C14 F3 105.81(10)
F1 C14 F2 107.65(10)
F3 C14 F2 107.79(10)
F1 C14 S1 113.86(8)
F3 C14 S1 113.88(8)
F2 C14 S1 107.55(8)

loop_
_geom_bond_atom_site_label_1
_geom_bond_atom_site_label_2
_geom_bond_distance
S1 C12 1.7641(11)
S1 C14 1.8019(12)
F1 C14 1.3327(14)
F2 C14 1.3384(13)
F3 C14 1.3381(14)
O1 C1 1.3689(13)
O1 C13 1.3781(13)
O2 C13 1.2060(14)
C1 C10 1.3870(14)
C1 C2 1.4085(15)
C2 C3 1.3660(16)
C3 C4 1.4201(15)
C4 C5 1.4178(15)
C4 C9 1.4209(14)
C5 C6 1.3712(18)
C6 C7 1.4091(17)
C7 C8 1.3771(15)
C8 C9 1.4183(15)
C9 C10 1.4390(14)
C10 C11 1.4334(14)
C11 C12 1.3556(14)
C12 C13 1.4620(15)
